data_4075283
loop_
_publ_author_name
'C\'ampora, Juan'
'Matas, Inmaculada'
'Maya, Celia M.'
'Palma, Pilar'
'\'Alvarez, Eleuterio'

_publ_section_title
;
 Self-Addition of Metallacyclic Nickel Enolate Complexes Stabilized by
 Monodentate Phosphine Ligands&#x2020;
;
_journal_issue 13
_journal_name_full Organometallics
_journal_page_first 3124
_journal_paper_doi 10.1021/om060183j
_journal_volume 25
_journal_year 2006
_chemical_formula_moiety 'C25 H30 Ni O P2'
_chemical_formula_sum 'C25 H30 Ni O P2'
_chemical_formula_weight 467.14
_chemical_name_systematic
; 
 ? 
;
_space_group_IT_number 14
_symmetry_cell_setting monoclinic
_symmetry_space_group_name_Hall '-P 2yn'
_symmetry_space_group_name_H-M 'P 1 21/n 1'
_atom_sites_solution_hydrogens geom
_atom_sites_solution_primary direct
_atom_sites_solution_secondary difmap
_audit_creation_method SHELXL-97
_cell_angle_alpha 90.00
_cell_angle_beta 102.542(2)
_cell_angle_gamma 90.00
_cell_formula_units_Z 4
_cell_length_a 10.8446(9)
_cell_length_b 16.8315(14)
_cell_length_c 12.7181(11)
_cell_measurement_reflns_used 4791
_cell_measurement_temperature 100(2)
_cell_measurement_theta_max 28.11
_cell_measurement_theta_min 2.24
_cell_volume 2266.0(3)
_computing_cell_refinement 'SAINT+ v. 6.22 (Bruker AXS, 2001)'
_computing_data_collection 'SMART v. 5.625 (Bruker AXS, 2001)'
_computing_data_reduction 'SAINT+ v. 6.22 (Bruker AXS, 2001)'
_computing_molecular_graphics 'XP, SHELXTL v. 6.10 (Bruker, 2000)'
_computing_publication_material 'XCIF, SHELXTL v. 6.10 (Bruker,2000)'
_computing_structure_refinement 'SHELXL-97 (Sheldrick, 1997)'
_computing_structure_solution 'SHELXS-97 (Sheldrick, 1990)'
_diffrn_ambient_temperature 100(2)
_diffrn_detector_area_resol_mean 8.26
_diffrn_measured_fraction_theta_full 0.995
_diffrn_measured_fraction_theta_max 0.983
_diffrn_measurement_device_type 'Bruker SMART APEX CCD system'
_diffrn_measurement_method '\w rotations with narrow frames'
_diffrn_radiation_monochromator graphite
_diffrn_radiation_source 'fine-focus sealed tube'
_diffrn_radiation_type MoK\a
_diffrn_radiation_wavelength 0.71073
_diffrn_reflns_av_R_equivalents 0.0311
_diffrn_reflns_av_sigmaI/netI 0.0502
_diffrn_reflns_limit_h_max 12
_diffrn_reflns_limit_h_min -14
_diffrn_reflns_limit_k_max 20
_diffrn_reflns_limit_k_min -22
_diffrn_reflns_limit_l_max 16
_diffrn_reflns_limit_l_min -16
_diffrn_reflns_number 14369
_diffrn_reflns_theta_full 27.50
_diffrn_reflns_theta_max 28.46
_diffrn_reflns_theta_min 2.04
_diffrn_standards_decay_% 'no decay'
_exptl_absorpt_coefficient_mu 1.011
_exptl_absorpt_correction_T_max 0.7926
_exptl_absorpt_correction_T_min 0.7104
_exptl_absorpt_correction_type multi-scan
_exptl_absorpt_process_details
;
 SADABS: Area-Detector Absorption Correction. Bruker-AXS 
 within SAINT+ package, v. 6.22 (2001).
;
_exptl_crystal_colour red
_exptl_crystal_density_diffrn 1.369
_exptl_crystal_density_method 'not measured'
_exptl_crystal_description 'irregular block'
_exptl_crystal_F_000 984
_exptl_crystal_size_max 0.36
_exptl_crystal_size_mid 0.26
_exptl_crystal_size_min 0.24
_refine_diff_density_max 0.841
_refine_diff_density_min -0.295
_refine_diff_density_rms 0.081
_refine_ls_extinction_method none
_refine_ls_goodness_of_fit_ref 0.972
_refine_ls_hydrogen_treatment refall
_refine_ls_matrix_type full
_refine_ls_number_parameters 382
_refine_ls_number_reflns 5223
_refine_ls_number_restraints 0
_refine_ls_restrained_S_all 0.972
_refine_ls_R_factor_all 0.0512
_refine_ls_R_factor_gt 0.0390
_refine_ls_shift/su_max 0.000
_refine_ls_shift/su_mean 0.000
_refine_ls_structure_factor_coef Fsqd
_refine_ls_weighting_details 'calc w=1/[\s^2^(Fo^2^)+(0.0454P)^2^+0.0000P] where P=(Fo^2^+2Fc^2^)/3'
_refine_ls_weighting_scheme calc
_refine_ls_wR_factor_gt 0.0849
_refine_ls_wR_factor_ref 0.0884
_reflns_number_gt 4099
_reflns_number_total 5223
_reflns_threshold_expression >2sigma(I)
_cod_data_source_file om060183jsi20060224_020556.cif
_cod_data_source_block 2d
_cod_depositor_comments
;
The following automatic conversions were performed:

'_symmetry_cell_setting' value 'Monoclinic' changed to 'monoclinic'
according to /home/saulius/struct/CIF-dictionaries/cif_core.dic
dictionary named 'cif_core.dic' version 2.4.1 from 2010-06-29.

Automatic conversion script
Id: cif_fix_values 1715 2011-07-08 13:25:40Z adriana 
;
_cod_original_sg_symbol_H-M P2(1)/n
_cod_database_code 4075283

loop_
_symmetry_equiv_pos_as_xyz
'x, y, z'
'-x+1/2, y+1/2, -z+1/2'
'-x, -y, -z'
'x-1/2, -y-1/2, z-1/2'

loop_
_atom_site_label
_atom_site_type_symbol
_atom_site_fract_x
_atom_site_fract_y
_atom_site_fract_z
_atom_site_U_iso_or_equiv
_atom_site_adp_type
_atom_site_occupancy
_atom_site_symmetry_multiplicity
_atom_site_calc_flag
Ni1 Ni 0.48505(3) 1.008041(16) 0.70302(2) 0.01709(9) Uani 1 1 d
P1 P 0.60284(5) 0.90656(3) 0.75013(5) 0.01832(14) Uani 1 1 d
P2 P 0.63436(6) 1.09593(3) 0.68544(5) 0.01843(14) Uani 1 1 d
O1 O 0.37530(14) 1.08658(9) 0.63547(13) 0.0237(4) Uani 1 1 d
C1 C 0.3346(2) 0.94983(13) 0.71314(18) 0.0185(5) Uani 1 1 d
C2 C 0.2258(2) 0.99114(13) 0.65805(18) 0.0204(5) Uani 1 1 d
C3 C 0.1053(2) 0.96021(15) 0.6522(2) 0.0244(5) Uani 1 1 d
H3 H 0.033(3) 0.9867(13) 0.614(2) 0.028(7) Uiso 1 1 d
C4 C 0.0890(2) 0.89027(15) 0.7031(2) 0.0263(6) Uani 1 1 d
H4 H 0.012(3) 0.8701(14) 0.7003(19) 0.029(7) Uiso 1 1 d
C5 C 0.1936(2) 0.85069(15) 0.7622(2) 0.0245(5) Uani 1 1 d
H5 H 0.184(2) 0.8043(15) 0.797(2) 0.035(8) Uiso 1 1 d
C6 C 0.3137(2) 0.87999(14) 0.76582(19) 0.0220(5) Uani 1 1 d
H6 H 0.383(2) 0.8507(13) 0.8023(19) 0.023(7) Uiso 1 1 d
C7 C 0.2513(2) 1.06851(13) 0.61310(18) 0.0208(5) Uani 1 1 d
C8 C 0.1645(2) 1.11806(15) 0.5580(2) 0.0251(5) Uani 1 1 d
H8 H 0.076(3) 1.1044(14) 0.545(2) 0.035(7) Uiso 1 1 d
C9 C 0.1920(3) 1.19741(15) 0.5164(2) 0.0274(6) Uani 1 1 d
H9A H 0.151(2) 1.2406(14) 0.5493(19) 0.028(7) Uiso 1 1 d
H9B H 0.283(3) 1.2086(17) 0.533(2) 0.054(9) Uiso 1 1 d
H9C H 0.170(3) 1.2007(16) 0.444(2) 0.046(9) Uiso 1 1 d
C10 C 0.6151(2) 0.87275(13) 0.88804(18) 0.0187(5) Uani 1 1 d
C11 C 0.6169(2) 0.93071(15) 0.9661(2) 0.0265(5) Uani 1 1 d
H11 H 0.609(3) 0.9854(14) 0.945(2) 0.031(7) Uiso 1 1 d
C12 C 0.6325(3) 0.91004(15) 1.0735(2) 0.0301(6) Uani 1 1 d
H12 H 0.631(2) 0.9496(15) 1.128(2) 0.035(7) Uiso 1 1 d
C13 C 0.6451(2) 0.83153(16) 1.1036(2) 0.0278(6) Uani 1 1 d
H13 H 0.653(2) 0.8171(13) 1.173(2) 0.022(7) Uiso 1 1 d
C14 C 0.6421(2) 0.77343(15) 1.0266(2) 0.0276(6) Uani 1 1 d
H14 H 0.649(2) 0.7191(15) 1.0457(19) 0.026(7) Uiso 1 1 d
C15 C 0.6277(2) 0.79396(14) 0.9194(2) 0.0241(5) Uani 1 1 d
H15 H 0.627(2) 0.7554(13) 0.8697(19) 0.018(6) Uiso 1 1 d
C16 C 0.7692(2) 0.91159(16) 0.7460(2) 0.0254(5) Uani 1 1 d
H16A H 0.802(2) 0.8584(15) 0.762(2) 0.030(7) Uiso 1 1 d
H16B H 0.778(2) 0.9248(14) 0.676(2) 0.028(7) Uiso 1 1 d
H16C H 0.809(2) 0.9524(16) 0.793(2) 0.034(7) Uiso 1 1 d
C17 C 0.5568(3) 0.82108(15) 0.6634(2) 0.0246(5) Uani 1 1 d
H17A H 0.607(2) 0.7766(14) 0.6865(18) 0.020(6) Uiso 1 1 d
H17B H 0.473(3) 0.8062(14) 0.658(2) 0.028(7) Uiso 1 1 d
H17C H 0.561(2) 0.8377(14) 0.592(2) 0.029(7) Uiso 1 1 d
C18 C 0.7852(2) 1.10462(12) 0.78125(19) 0.0200(5) Uani 1 1 d
C19 C 0.7857(2) 1.11286(14) 0.8896(2) 0.0249(5) Uani 1 1 d
H19 H 0.717(3) 1.1159(15) 0.914(2) 0.032(8) Uiso 1 1 d
C20 C 0.8982(3) 1.11720(16) 0.9657(2) 0.0324(6) Uani 1 1 d
H20 H 0.897(2) 1.1220(14) 1.040(2) 0.032(7) Uiso 1 1 d
C21 C 1.0116(3) 1.11342(16) 0.9336(2) 0.0341(6) Uani 1 1 d
H21 H 1.088(3) 1.1181(14) 0.981(2) 0.032(7) Uiso 1 1 d
C22 C 1.0134(2) 1.10615(15) 0.8265(2) 0.0300(6) Uani 1 1 d
H22 H 1.089(3) 1.1024(16) 0.800(2) 0.052(9) Uiso 1 1 d
C23 C 0.9008(2) 1.10170(13) 0.7500(2) 0.0232(5) Uani 1 1 d
H23 H 0.904(2) 1.0979(13) 0.675(2) 0.022(6) Uiso 1 1 d
C24 C 0.6752(3) 1.08355(16) 0.5561(2) 0.0252(5) Uani 1 1 d
H24A H 0.718(2) 1.1267(14) 0.5371(19) 0.022(6) Uiso 1 1 d
H24B H 0.724(2) 1.0380(14) 0.5568(19) 0.022(6) Uiso 1 1 d
H24C H 0.601(3) 1.0764(14) 0.507(2) 0.030(7) Uiso 1 1 d
C25 C 0.5793(3) 1.19800(15) 0.6811(2) 0.0272(6) Uani 1 1 d
H25A H 0.567(2) 1.2132(14) 0.750(2) 0.028(7) Uiso 1 1 d
H25B H 0.642(3) 1.2343(15) 0.663(2) 0.031(7) Uiso 1 1 d
H25C H 0.504(3) 1.2007(16) 0.632(2) 0.045(9) Uiso 1 1 d

loop_
_atom_site_aniso_label
_atom_site_aniso_U_11
_atom_site_aniso_U_22
_atom_site_aniso_U_33
_atom_site_aniso_U_23
_atom_site_aniso_U_13
_atom_site_aniso_U_12
Ni1 0.01018(15) 0.02233(16) 0.01745(16) -0.00087(11) 0.00011(11) 0.00114(11)
P1 0.0134(3) 0.0232(3) 0.0179(3) -0.0003(2) 0.0023(2) 0.0022(2)
P2 0.0125(3) 0.0222(3) 0.0190(3) -0.0012(2) 0.0001(2) 0.0011(2)
O1 0.0123(8) 0.0263(8) 0.0299(10) 0.0018(7) -0.0015(7) 0.0019(7)
C1 0.0139(11) 0.0249(11) 0.0162(12) -0.0056(9) 0.0021(9) -0.0017(9)
C2 0.0147(11) 0.0295(12) 0.0163(12) -0.0076(9) 0.0016(9) 0.0013(10)
C3 0.0132(12) 0.0328(13) 0.0256(14) -0.0075(10) 0.0006(10) 0.0021(10)
C4 0.0134(12) 0.0365(14) 0.0300(15) -0.0070(11) 0.0066(10) -0.0047(11)
C5 0.0226(13) 0.0299(13) 0.0216(14) -0.0027(10) 0.0062(10) -0.0037(11)
C6 0.0153(12) 0.0318(13) 0.0182(13) -0.0033(10) 0.0018(10) 0.0006(10)
C7 0.0134(12) 0.0287(12) 0.0192(12) -0.0066(9) 0.0015(9) 0.0011(9)
C8 0.0156(13) 0.0327(13) 0.0249(14) -0.0042(10) -0.0005(10) 0.0022(11)
C9 0.0204(14) 0.0317(14) 0.0271(15) -0.0005(11) -0.0014(11) 0.0047(11)
C10 0.0104(11) 0.0264(11) 0.0182(12) -0.0003(9) 0.0008(9) 0.0013(9)
C11 0.0282(14) 0.0264(12) 0.0234(14) -0.0016(10) 0.0026(11) 0.0025(11)
C12 0.0305(15) 0.0378(14) 0.0214(14) -0.0073(11) 0.0041(11) 0.0016(12)
C13 0.0199(13) 0.0435(15) 0.0196(14) 0.0020(11) 0.0035(10) 0.0022(11)
C14 0.0273(14) 0.0295(13) 0.0266(14) 0.0043(10) 0.0072(11) 0.0036(11)
C15 0.0246(14) 0.0260(12) 0.0226(13) -0.0027(10) 0.0069(10) 0.0000(10)
C16 0.0177(13) 0.0278(13) 0.0316(16) 0.0054(11) 0.0073(11) 0.0046(11)
C17 0.0241(14) 0.0270(13) 0.0209(14) -0.0035(10) 0.0008(11) 0.0053(11)
C18 0.0171(12) 0.0187(11) 0.0230(13) -0.0021(9) 0.0014(10) 0.0006(9)
C19 0.0201(14) 0.0302(13) 0.0244(14) -0.0035(10) 0.0048(11) -0.0016(10)
C20 0.0347(16) 0.0386(14) 0.0202(14) -0.0036(11) -0.0023(12) -0.0010(12)
C21 0.0232(15) 0.0364(14) 0.0353(17) -0.0037(12) -0.0098(12) 0.0025(12)
C22 0.0148(13) 0.0333(14) 0.0398(17) -0.0047(11) 0.0013(11) 0.0004(11)
C23 0.0177(13) 0.0264(12) 0.0244(14) -0.0047(10) 0.0024(10) -0.0006(10)
C24 0.0217(14) 0.0303(14) 0.0215(14) 0.0019(10) 0.0002(11) 0.0000(12)
C25 0.0201(14) 0.0227(12) 0.0354(16) -0.0019(11) -0.0016(12) 0.0023(11)

loop_
_atom_type_symbol
_atom_type_description
_atom_type_scat_dispersion_real
_atom_type_scat_dispersion_imag
_atom_type_scat_source
C C 0.0033 0.0016 'International Tables Vol C Tables 4.2.6.8 and 6.1.1.4'
H H 0.0000 0.0000 'International Tables Vol C Tables 4.2.6.8 and 6.1.1.4'
O O 0.0106 0.0060 'International Tables Vol C Tables 4.2.6.8 and 6.1.1.4'
P P 0.1023 0.0942 'International Tables Vol C Tables 4.2.6.8 and 6.1.1.4'
Ni Ni 0.3393 1.1124 'International Tables Vol C Tables 4.2.6.8 and 6.1.1.4'

loop_
_geom_angle_atom_site_label_1
_geom_angle_atom_site_label_2
_geom_angle_atom_site_label_3
_geom_angle
O1 Ni1 C1 85.76(8)
O1 Ni1 P1 168.63(5)
C1 Ni1 P1 92.18(7)
O1 Ni1 P2 83.59(5)
C1 Ni1 P2 168.86(7)
P1 Ni1 P2 98.90(3)
C17 P1 C16 99.40(13)
C17 P1 C10 106.88(12)
C16 P1 C10 100.17(11)
C17 P1 Ni1 113.19(9)
C16 P1 Ni1 119.39(9)
C10 P1 Ni1 115.70(7)
C24 P2 C25 103.05(13)
C24 P2 C18 104.85(12)
C25 P2 C18 100.73(11)
C24 P2 Ni1 109.89(9)
C25 P2 Ni1 112.82(9)
C18 P2 Ni1 123.37(8)
C7 O1 Ni1 116.51(14)
C6 C1 C2 116.5(2)
C6 C1 Ni1 133.36(18)
C2 C1 Ni1 110.05(16)
C3 C2 C1 120.9(2)
C3 C2 C7 124.2(2)
C1 C2 C7 114.8(2)
C4 C3 C2 120.7(2)
C4 C3 H3 118.4(15)
C2 C3 H3 121.0(15)
C3 C4 C5 119.5(2)
C3 C4 H4 121.3(16)
C5 C4 H4 119.1(16)
C6 C5 C4 120.0(2)
C6 C5 H5 119.5(17)
C4 C5 H5 120.5(17)
C5 C6 C1 122.2(2)
C5 C6 H6 118.4(15)
C1 C6 H6 119.3(15)
C8 C7 O1 121.8(2)
C8 C7 C2 125.8(2)
O1 C7 C2 112.39(19)
C7 C8 C9 124.9(2)
C7 C8 H8 120.2(16)
C9 C8 H8 114.8(15)
C8 C9 H9A 111.5(14)
C8 C9 H9B 111.5(17)
H9A C9 H9B 107(2)
C8 C9 H9C 113.0(18)
H9A C9 H9C 110(2)
H9B C9 H9C 103(2)
C15 C10 C11 118.8(2)
C15 C10 P1 124.00(18)
C11 C10 P1 117.10(17)
C12 C11 C10 120.6(2)
C12 C11 H11 119.9(16)
C10 C11 H11 119.5(16)
C13 C12 C11 120.1(2)
C13 C12 H12 118.4(15)
C11 C12 H12 121.5(15)
C12 C13 C14 119.8(2)
C12 C13 H13 121.1(15)
C14 C13 H13 119.0(15)
C13 C14 C15 120.2(2)
C13 C14 H14 121.1(15)
C15 C14 H14 118.7(15)
C14 C15 C10 120.5(2)
C14 C15 H15 119.4(14)
C10 C15 H15 120.1(14)
P1 C16 H16A 106.0(15)
P1 C16 H16B 110.2(15)
H16A C16 H16B 108(2)
P1 C16 H16C 109.4(15)
H16A C16 H16C 116(2)
H16B C16 H16C 107(2)
P1 C17 H17A 112.4(14)
P1 C17 H17B 113.3(15)
H17A C17 H17B 107(2)
P1 C17 H17C 106.3(14)
H17A C17 H17C 112.9(19)
H17B C17 H17C 104(2)
C19 C18 C23 118.5(2)
C19 C18 P2 118.89(18)
C23 C18 P2 122.57(18)
C18 C19 C20 120.9(2)
C18 C19 H19 122.9(18)
C20 C19 H19 116.2(18)
C21 C20 C19 119.8(3)
C21 C20 H20 120.3(16)
C19 C20 H20 119.9(16)
C22 C21 C20 120.3(3)
C22 C21 H21 117.4(17)
C20 C21 H21 122.2(17)
C21 C22 C23 120.0(3)
C21 C22 H22 123.9(19)
C23 C22 H22 116.0(19)
C22 C23 C18 120.4(2)
C22 C23 H23 118.6(15)
C18 C23 H23 121.0(15)
P2 C24 H24A 112.6(15)
P2 C24 H24B 109.8(14)
H24A C24 H24B 110(2)
P2 C24 H24C 106.5(16)
H24A C24 H24C 110(2)
H24B C24 H24C 108(2)
P2 C25 H25A 109.7(14)
P2 C25 H25B 111.0(15)
H25A C25 H25B 107(2)
P2 C25 H25C 107.8(18)
H25A C25 H25C 110(2)
H25B C25 H25C 112(2)

loop_
_geom_bond_atom_site_label_1
_geom_bond_atom_site_label_2
_geom_bond_distance
Ni1 O1 1.8595(15)
Ni1 C1 1.932(2)
Ni1 P1 2.1391(6)
Ni1 P2 2.2400(7)
P1 C17 1.816(3)
P1 C16 1.818(3)
P1 C10 1.821(2)
P2 C24 1.806(3)
P2 C25 1.816(2)
P2 C18 1.821(2)
O1 C7 1.347(3)
C1 C6 1.396(3)
C1 C2 1.417(3)
C2 C3 1.393(3)
C2 C7 1.473(3)
C3 C4 1.374(4)
C3 H3 0.94(3)
C4 C5 1.388(3)
C4 H4 0.90(3)
C5 C6 1.384(3)
C5 H5 0.92(3)
C6 H6 0.93(2)
C7 C8 1.337(3)
C8 C9 1.490(4)
C8 H8 0.96(3)
C9 H9A 0.99(2)
C9 H9B 0.98(3)
C9 H9C 0.90(3)
C10 C15 1.383(3)
C10 C11 1.389(3)
C11 C12 1.384(3)
C11 H11 0.96(2)
C12 C13 1.375(4)
C12 H12 0.97(3)
C13 C14 1.379(3)
C13 H13 0.90(2)
C14 C15 1.383(3)
C14 H14 0.94(2)
C15 H15 0.91(2)
C16 H16A 0.97(2)
C16 H16B 0.94(3)
C16 H16C 0.95(3)
C17 H17A 0.93(2)
C17 H17B 0.93(3)
C17 H17C 0.97(3)
C18 C19 1.383(3)
C18 C23 1.396(3)
C19 C20 1.385(4)
C19 H19 0.87(3)
C20 C21 1.378(4)
C20 H20 0.95(3)
C21 C22 1.372(4)
C21 H21 0.92(3)
C22 C23 1.388(3)
C22 H22 0.96(3)
C23 H23 0.96(2)
C24 H24A 0.92(2)
C24 H24B 0.93(2)
C24 H24C 0.92(3)
C25 H25A 0.95(2)
C25 H25B 0.98(3)
C25 H25C 0.91(3)

loop_
_geom_hbond_atom_site_label_D
_geom_hbond_atom_site_label_H
_geom_hbond_atom_site_label_A
_geom_hbond_distance_DH
_geom_hbond_distance_HA
_geom_hbond_distance_DA
_geom_hbond_angle_DHA
C9 H9B O1 0.98(3) 2.52(3) 2.901(3) 102.8(19)
C25 H25C O1 0.91(3) 2.38(3) 2.862(3) 113(2)

loop_
_geom_torsion_atom_site_label_1
_geom_torsion_atom_site_label_2
_geom_torsion_atom_site_label_3
_geom_torsion_atom_site_label_4
_geom_torsion
O1 C7 C2 C1 -1.5(3)
C7 C2 C1 Ni1 -3.5(2)
C2 C1 Ni1 O1 5.35(15)
C1 Ni1 O1 C7 -6.69(16)
Ni1 O1 C7 C2 6.2(2)
